data_7130624
loop_
_publ_author_name
'Cai, Xuting'
'Xiong, Zuping'
'Zhan, Jiale'
'Ping, Xinni'
'Zhu, Yuqing'
'Zuo, Jiaqi'
'Feng, Hui'
'Qian, Zhaosheng'

_publ_section_title
;
 Dramatic Emission Enhancement of Aggregation-Induced Emission Luminogens
 by Dynamic Metal Coordination Bonds and Anti-Heavy-Atom Effect
;
_journal_name_full 'Chemical Communications'
_journal_paper_doi 10.1039/D2CC03809A
_journal_year 2022
_chemical_formula_moiety 'C56 H48 N4 O8 Zn2, 5(C2 H3 N)'
_chemical_formula_sum 'C66 H63 N9 O8 Zn2'
_chemical_formula_weight 1240.99
_space_group_crystal_system triclinic
_space_group_IT_number 2
_space_group_name_Hall '-P 1'
_space_group_name_H-M_alt 'P -1'
_atom_sites_solution_hydrogens geom
_atom_sites_solution_primary dual
_audit_creation_date 2022-08-11
_audit_creation_method
;
Olex2 1.5
(compiled 2022.04.07 svn.rca3783a0 for OlexSys, GUI svn.r6498)
;
_audit_update_record
;
2022-08-11 deposited with the CCDC.	2022-08-30 downloaded from the CCDC.
;
_cell_angle_alpha 86.984(8)
_cell_angle_beta 85.155(8)
_cell_angle_gamma 89.371(8)
_cell_formula_units_Z 1
_cell_length_a 8.1837(18)
_cell_length_b 13.428(3)
_cell_length_c 15.086(4)
_cell_measurement_reflns_used 9761
_cell_measurement_temperature 300.00
_cell_measurement_theta_max 28.25
_cell_measurement_theta_min 2.92
_cell_volume 1649.6(7)
_computing_cell_refinement 'SAINT V8.38A (Bruker, 2018)'
_computing_data_collection 'Bruker SMART APEX II diffractrometer'
_computing_data_reduction 'SAINT V8.38A (Bruker, 2018)'
_computing_molecular_graphics 'Olex2 1.5 (Dolomanov et al., 2009)'
_computing_publication_material 'Olex2 1.5 (Dolomanov et al., 2009)'
_computing_structure_refinement 'SHELXL 2019/2 (Sheldrick, 2015)'
_computing_structure_solution 'SHELXT 2018/2 (Sheldrick, 2018)'
_diffrn_ambient_temperature 300.00
_diffrn_detector 'CCD area detector'
_diffrn_measured_fraction_theta_full 0.995
_diffrn_measured_fraction_theta_max 0.986
_diffrn_measurement_device 'three-circle diffractometer'
_diffrn_measurement_device_type 'Bruker APEX-II CCD'
_diffrn_measurement_method '\f and \w scans'
_diffrn_radiation_monochromator graphite
_diffrn_radiation_probe x-ray
_diffrn_radiation_type MoK\a
_diffrn_radiation_wavelength 0.71073
_diffrn_reflns_av_R_equivalents 0.0533
_diffrn_reflns_av_unetI/netI 0.0329
_diffrn_reflns_Laue_measured_fraction_full 0.995
_diffrn_reflns_Laue_measured_fraction_max 0.986
_diffrn_reflns_limit_h_max 11
_diffrn_reflns_limit_h_min -9
_diffrn_reflns_limit_k_max 18
_diffrn_reflns_limit_k_min -18
_diffrn_reflns_limit_l_max 20
_diffrn_reflns_limit_l_min -20
_diffrn_reflns_number 48270
_diffrn_reflns_point_group_measured_fraction_full 0.995
_diffrn_reflns_point_group_measured_fraction_max 0.986
_diffrn_reflns_theta_full 25.242
_diffrn_reflns_theta_max 28.707
_diffrn_reflns_theta_min 2.741
_diffrn_source 'sealed X-ray tube'
_diffrn_source_target Mo
_diffrn_standards_number 0
_exptl_absorpt_coefficient_mu 0.785
_exptl_absorpt_correction_T_max 0.7457
_exptl_absorpt_correction_T_min 0.6532
_exptl_absorpt_correction_type none
_exptl_absorpt_process_details
;
SADABS-2016/2 (Bruker,2016/2) was used for absorption correction.
wR2(int) was 0.0922 before and 0.0600 after correction.
The Ratio of minimum to maximum transmission is 0.8760.
The \l/2 correction factor is Not present.
;
_exptl_crystal_colour 'clear light colourless'
_exptl_crystal_colour_lustre clear
_exptl_crystal_colour_modifier light
_exptl_crystal_colour_primary colourless
_exptl_crystal_density_diffrn 1.249
_exptl_crystal_description block
_exptl_crystal_F_000 646
_exptl_crystal_recrystallization_method
'The crystals were growth by means of evaporation of a mixture of n-hexane and toluene at RT.'
_exptl_crystal_size_max 0.16
_exptl_crystal_size_mid 0.15
_exptl_crystal_size_min 0.13
_refine_diff_density_max 0.478
_refine_diff_density_min -0.494
_refine_diff_density_rms 0.065
_refine_ls_extinction_method none
_refine_ls_goodness_of_fit_ref 1.034
_refine_ls_hydrogen_treatment constr
_refine_ls_matrix_type full
_refine_ls_number_parameters 457
_refine_ls_number_reflns 8402
_refine_ls_number_restraints 178
_refine_ls_restrained_S_all 1.041
_refine_ls_R_factor_all 0.0665
_refine_ls_R_factor_gt 0.0482
_refine_ls_shift/su_max 0.001
_refine_ls_shift/su_mean 0.000
_refine_ls_structure_factor_coef Fsqd
_refine_ls_weighting_details 'w=1/[\s^2^(Fo^2^)+(0.0911P)^2^+0.2688P] where P=(Fo^2^+2Fc^2^)/3'
_refine_ls_weighting_scheme calc
_refine_ls_wR_factor_gt 0.1368
_refine_ls_wR_factor_ref 0.1524
_reflns_Friedel_coverage 0.000
_reflns_number_gt 6433
_reflns_number_total 8402
_reflns_threshold_expression 'I > 2\s(I)'
_cod_data_source_file d2cc03809a2.cif
_cod_data_source_block zn-96
_cod_original_cell_volume 1649.5(7)
_cod_database_code 7130624
_shelx_shelxl_version_number 2019/2
_shelx_space_group_comment
;
The symmetry employed for this shelxl refinement is uniquely defined
by the following loop, which should always be used as a source of
symmetry information in preference to the above space-group names.
They are only intended as comments.
;
_shelx_estimated_absorpt_t_max 0.905
_shelx_estimated_absorpt_t_min 0.885
_exptl_crystal_mounting_method 'The title complex was mounted in a sealed capillary.'
_olex2_refinement_description
;
1. Fixed Uiso
 At 1.2 times of:
  All C(H) groups
 At 1.5 times of:
  All C(H,H,H) groups
2. Restrained distances
 C34-C33 = C34A-C33A
 1.43 with sigma of 0.01
 C32-C31 = C32A-C31A
 1.43 with sigma of 0.01
 N5-C33 = N5A-C33A
 1.1 with sigma of 0.01
 N5A-C34A = N5-C34
 2.53 with sigma of 0.02
 C34-C33 \\sim C34A-C33A
 with sigma of 0.02
 N5A-C33A \\sim N5-C33
 with sigma of 0.02
3. Uiso/Uaniso restraints and constraints
N5 \\sim C33 \\sim C34 \\sim N5A \\sim C33A \\sim C34A: within 2A with sigma of
0.01 and sigma for terminal atoms of 0.02 within 2A
C32A \\sim N4A \\sim C31A \\sim C32 \\sim N4 \\sim C31: within 2A with sigma of
0.01 and sigma for terminal atoms of 0.02 within 2A
4. Rigid body (RIGU) restrains
 N5A, C33A, C34A
 with sigma for 1-2 distances of 0.004 and sigma for 1-3 distances of 0.004
 N4A, C31A, C32A
 with sigma for 1-2 distances of 0.004 and sigma for 1-3 distances of 0.004
 N5, C33, C34
 with sigma for 1-2 distances of 0.004 and sigma for 1-3 distances of 0.004
 N4, C31, C32
 with sigma for 1-2 distances of 0.004 and sigma for 1-3 distances of 0.004
5. Others
 Sof(N5A)=Sof(C33A)=Sof(C34A)=Sof(H34D)=Sof(H34E)=Sof(H34F)=0.5*(1-FVAR(2))
 Sof(N5)=Sof(C33)=Sof(C34)=Sof(H34A)=Sof(H34B)=Sof(H34C)=0.5*FVAR(2)
 Sof(N4A)=Sof(C31A)=Sof(C32A)=Sof(H32D)=Sof(H32E)=Sof(H32F)=1-FVAR(2)
 Sof(N4)=Sof(C31)=Sof(C32)=Sof(H32A)=Sof(H32B)=Sof(H32C)=FVAR(2)
6.a Me refined with riding coordinates:
 C34(H34A,H34B,H34C), C34A(H34D,H34E,H34F), C32A(H32D,H32E,H32F)
6.b Aromatic/amide H refined with riding coordinates:
 C5(H5), C6(H6), C8(H8), C9(H9), C13(H13), C14(H14), C15(H15), C16(H16),
 C17(H17), C19(H19), C20(H20), C21(H21), C22(H22), C24(H24), C25(H25), C26(H26),
  C27(H27), C28(H28)
6.c Idealised Me refined as rotating group:
 C2(H2A,H2B,H2C), C4(H4A,H4B,H4C), C30(H30A,H30B,H30C), C32(H32A,H32B,H32C)
;
_olex2_submission_special_instructions 'No special instructions were received'

loop_
_space_group_symop_operation_xyz
'x, y, z'
'-x, -y, -z'

loop_
_atom_site_label
_atom_site_type_symbol
_atom_site_fract_x
_atom_site_fract_y
_atom_site_fract_z
_atom_site_U_iso_or_equiv
_atom_site_adp_type
_atom_site_occupancy
_atom_site_site_symmetry_order
_atom_site_calc_flag
_atom_site_refinement_flags_posn
_atom_site_refinement_flags_adp
_atom_site_refinement_flags_occupancy
_atom_site_disorder_assembly
_atom_site_disorder_group
Zn1 Zn 0.12149(3) 0.64063(2) 0.17712(2) 0.05278(11) Uani 1 1 d . . . . .
O1 O 0.2142(3) 0.73875(18) 0.25127(15) 0.0907(7) Uani 1 1 d . . . . .
O2 O 0.0852(4) 0.6522(2) 0.3605(2) 0.1241(11) Uani 1 1 d . . . . .
O3 O -0.1149(2) 0.65373(17) 0.18807(16) 0.0850(6) Uani 1 1 d . . . . .
O4 O -0.0974(3) 0.56302(18) 0.07304(16) 0.0865(6) Uani 1 1 d . . . . .
N1 N 0.2221(2) 0.50133(13) 0.19537(12) 0.0511(4) Uani 1 1 d . . . . .
N2 N 0.7655(2) 0.30237(13) -0.05656(12) 0.0507(4) Uani 1 1 d . . . . .
C1 C 0.1646(4) 0.7280(3) 0.3303(2) 0.0823(8) Uani 1 1 d . . . . .
C2 C 0.2005(6) 0.8076(3) 0.3909(3) 0.1118(14) Uani 1 1 d . . . . .
H2A H 0.263074 0.779838 0.437345 0.168 Uiso 1 1 calc R U . . .
H2B H 0.099391 0.834593 0.416618 0.168 Uiso 1 1 calc R U . . .
H2C H 0.262212 0.859569 0.357648 0.168 Uiso 1 1 calc R U . . .
C3 C -0.1801(3) 0.60664(19) 0.1295(2) 0.0655(6) Uani 1 1 d . . . . .
C4 C -0.3639(4) 0.6078(3) 0.1280(3) 0.1107(13) Uani 1 1 d . . . . .
H4A H -0.413218 0.581121 0.184123 0.166 Uiso 1 1 calc R U . . .
H4B H -0.394426 0.567923 0.081122 0.166 Uiso 1 1 calc R U . . .
H4C H -0.401336 0.675120 0.117780 0.166 Uiso 1 1 calc R U . . .
C5 C 0.3053(3) 0.48003(18) 0.26668(16) 0.0605(6) Uani 1 1 d . . . . .
H5 H 0.314656 0.529321 0.306985 0.073 Uiso 1 1 calc R U . . .
C6 C 0.3774(3) 0.38928(18) 0.28321(16) 0.0608(6) Uani 1 1 d . . . . .
H6 H 0.433125 0.377867 0.334058 0.073 Uiso 1 1 calc R U . . .
C7 C 0.3674(3) 0.31440(16) 0.22417(14) 0.0509(5) Uani 1 1 d . . . . .
C8 C 0.2833(3) 0.33606(18) 0.15011(16) 0.0599(6) Uani 1 1 d . . . . .
H8 H 0.274763 0.288439 0.108186 0.072 Uiso 1 1 calc R U . . .
C9 C 0.2114(3) 0.42966(17) 0.13844(16) 0.0592(5) Uani 1 1 d . . . . .
H9 H 0.153215 0.442738 0.088706 0.071 Uiso 1 1 calc R U . . .
C10 C 0.4400(3) 0.21373(16) 0.24470(14) 0.0509(5) Uani 1 1 d . . . . .
C11 C 0.5541(3) 0.16979(15) 0.19118(14) 0.0506(5) Uani 1 1 d . . . . .
C12 C 0.3721(3) 0.16781(16) 0.33227(15) 0.0547(5) Uani 1 1 d . . . . .
C13 C 0.2066(4) 0.1457(2) 0.3452(2) 0.0743(7) Uani 1 1 d . . . . .
H13 H 0.139670 0.158190 0.298940 0.089 Uiso 1 1 calc R U . . .
C14 C 0.1406(5) 0.1056(3) 0.4256(2) 0.0933(10) Uani 1 1 d . . . . .
H14 H 0.029517 0.090401 0.433269 0.112 Uiso 1 1 calc R U . . .
C15 C 0.2371(6) 0.0879(3) 0.4946(2) 0.0984(12) Uani 1 1 d . . . . .
H15 H 0.191899 0.061014 0.549187 0.118 Uiso 1 1 calc R U . . .
C16 C 0.3992(6) 0.1098(3) 0.4828(2) 0.0959(11) Uani 1 1 d . . . . .
H16 H 0.464788 0.097744 0.529646 0.115 Uiso 1 1 calc R U . . .
C17 C 0.4687(4) 0.1500(2) 0.40193(18) 0.0749(7) Uani 1 1 d . . . . .
H17 H 0.579917 0.164780 0.394785 0.090 Uiso 1 1 calc R U . . .
C18 C 0.6251(3) 0.21796(16) 0.10502(15) 0.0505(5) Uani 1 1 d . . . . .
C19 C 0.6188(3) 0.17061(17) 0.02601(16) 0.0577(5) Uani 1 1 d . . . . .
H19 H 0.567419 0.109166 0.026099 0.069 Uiso 1 1 calc R U . . .
C20 C 0.6881(3) 0.21406(17) -0.05238(16) 0.0565(5) Uani 1 1 d . . . . .
H20 H 0.681367 0.181226 -0.104698 0.068 Uiso 1 1 calc R U . . .
C21 C 0.7720(3) 0.34832(17) 0.01955(16) 0.0562(5) Uani 1 1 d . . . . .
H21 H 0.825532 0.409219 0.017866 0.067 Uiso 1 1 calc R U . . .
C22 C 0.7031(3) 0.30958(17) 0.10038(16) 0.0568(5) Uani 1 1 d . . . . .
H22 H 0.708798 0.344656 0.151558 0.068 Uiso 1 1 calc R U . . .
C23 C 0.6251(3) 0.06930(16) 0.21304(15) 0.0545(5) Uani 1 1 d . . . . .
C24 C 0.5283(4) -0.01549(18) 0.22537(19) 0.0665(6) Uani 1 1 d . . . . .
H24 H 0.416046 -0.010522 0.220142 0.080 Uiso 1 1 calc R U . . .
C25 C 0.5982(5) -0.1071(2) 0.2454(2) 0.0828(9) Uani 1 1 d . . . . .
H25 H 0.532853 -0.163595 0.253510 0.099 Uiso 1 1 calc R U . . .
C26 C 0.7650(5) -0.1153(2) 0.2533(2) 0.0877(9) Uani 1 1 d . . . . .
H26 H 0.811692 -0.177303 0.266000 0.105 Uiso 1 1 calc R U . . .
C27 C 0.8615(4) -0.0320(3) 0.2425(2) 0.0875(9) Uani 1 1 d . . . . .
H27 H 0.973149 -0.036824 0.249535 0.105 Uiso 1 1 calc R U . . .
C28 C 0.7912(4) 0.0596(2) 0.2208(2) 0.0714(7) Uani 1 1 d . . . . .
H28 H 0.857507 0.115621 0.211430 0.086 Uiso 1 1 calc R U . . .
N3 N 0.2223(9) 0.0406(5) 0.0921(5) 0.208(3) Uani 1 1 d . . . . .
C29 C 0.1691(5) 0.0884(3) 0.0403(3) 0.0928(10) Uani 1 1 d . . . . .
C30 C 0.1027(10) 0.1473(6) -0.0244(5) 0.188(3) Uani 1 1 d . . . . .
H30A H 0.016198 0.111941 -0.048081 0.282 Uiso 1 1 calc R U . . .
H30B H 0.186018 0.164065 -0.071346 0.282 Uiso 1 1 calc R U . . .
H30C H 0.059216 0.207297 0.000693 0.282 Uiso 1 1 calc R U . . .
N4 N -0.1803(17) 0.3190(12) 0.3144(8) 0.189(4) Uani 0.697(11) 1 d . U P A 1
C31 C -0.111(2) 0.3602(10) 0.3570(10) 0.137(3) Uani 0.697(11) 1 d D U P A 1
C32 C -0.0139(13) 0.3972(7) 0.4227(5) 0.142(3) Uani 0.697(11) 1 d D U P A 1
H32A H 0.043646 0.455731 0.398449 0.212 Uiso 0.697(11) 1 calc R U P A 1
H32B H 0.063777 0.346951 0.439299 0.212 Uiso 0.697(11) 1 calc R U P A 1
H32C H -0.083860 0.413652 0.474199 0.212 Uiso 0.697(11) 1 calc R U P A 1
N5 N -0.324(2) 0.6420(14) 0.3871(10) 0.159(5) Uani 0.335(7) 1 d D U P B -1
C33 C -0.402(3) 0.6026(19) 0.4421(12) 0.156(5) Uani 0.335(7) 1 d D U P B -1
C34 C -0.550(2) 0.5727(18) 0.4902(15) 0.212(7) Uani 0.335(7) 1 d D U P B -1
H34A H -0.526906 0.530614 0.541032 0.318 Uiso 0.335(7) 1 calc R U P B -1
H34B H -0.610314 0.630561 0.509732 0.318 Uiso 0.335(7) 1 calc R U P B -1
H34C H -0.615019 0.536617 0.452566 0.318 Uiso 0.335(7) 1 calc R U P B -1
N5A N -0.490(4) 0.614(3) 0.442(2) 0.164(6) Uani 0.165(7) 1 d D U P B -2
C33A C -0.367(4) 0.644(4) 0.417(2) 0.160(6) Uani 0.165(7) 1 d D U P B -2
C34A C -0.200(4) 0.645(3) 0.439(2) 0.163(7) Uani 0.165(7) 1 d D U P B -2
H34D H -0.135502 0.683237 0.393207 0.244 Uiso 0.165(7) 1 calc R U P B -2
H34E H -0.194541 0.675170 0.494908 0.244 Uiso 0.165(7) 1 calc R U P B -2
H34F H -0.158103 0.578204 0.442964 0.244 Uiso 0.165(7) 1 calc R U P B -2
N4A N -0.106(3) 0.315(2) 0.2861(17) 0.161(5) Uani 0.303(11) 1 d . U P A 2
C31A C -0.131(7) 0.376(3) 0.341(3) 0.155(4) Uani 0.303(11) 1 d D U P A 2
C32A C -0.144(4) 0.461(2) 0.3944(16) 0.175(5) Uani 0.303(11) 1 d D U P A 2
H32D H -0.203977 0.443208 0.450408 0.263 Uiso 0.303(11) 1 calc R U P A 2
H32E H -0.036256 0.482581 0.404643 0.263 Uiso 0.303(11) 1 calc R U P A 2
H32F H -0.200573 0.513552 0.363987 0.263 Uiso 0.303(11) 1 calc R U P A 2

loop_
_atom_site_aniso_label
_atom_site_aniso_U_11
_atom_site_aniso_U_22
_atom_site_aniso_U_33
_atom_site_aniso_U_23
_atom_site_aniso_U_13
_atom_site_aniso_U_12
Zn1 0.05512(16) 0.04508(16) 0.05478(17) 0.00337(11) 0.01111(11) 0.00251(10)
O1 0.1077(17) 0.0941(16) 0.0680(12) -0.0150(11) 0.0158(11) -0.0244(13)
O2 0.161(3) 0.106(2) 0.0985(19) -0.0123(15) 0.0393(19) -0.0322(19)
O3 0.0636(11) 0.0864(14) 0.1050(16) -0.0339(12) 0.0110(11) 0.0016(10)
O4 0.0670(11) 0.0967(15) 0.0957(15) -0.0250(12) 0.0077(11) -0.0061(11)
N1 0.0537(9) 0.0462(9) 0.0512(10) 0.0031(7) 0.0057(8) 0.0012(7)
N2 0.0536(9) 0.0449(9) 0.0509(9) 0.0025(7) 0.0087(7) -0.0030(7)
C1 0.089(2) 0.083(2) 0.0733(19) -0.0164(15) 0.0105(15) 0.0018(16)
C2 0.136(4) 0.115(3) 0.086(2) -0.044(2) 0.009(2) -0.018(3)
C3 0.0578(13) 0.0548(13) 0.0825(17) -0.0093(12) 0.0056(12) 0.0028(10)
C4 0.0557(16) 0.123(3) 0.154(4) -0.029(3) 0.001(2) 0.0046(18)
C5 0.0767(15) 0.0502(12) 0.0544(13) -0.0055(10) -0.0032(11) 0.0052(11)
C6 0.0758(15) 0.0557(13) 0.0515(12) -0.0020(10) -0.0099(11) 0.0083(11)
C7 0.0549(11) 0.0469(11) 0.0480(11) 0.0047(8) 0.0073(9) 0.0031(9)
C8 0.0766(15) 0.0504(12) 0.0533(12) -0.0039(9) -0.0082(11) 0.0071(11)
C9 0.0708(14) 0.0519(12) 0.0551(12) 0.0001(10) -0.0089(11) 0.0066(10)
C10 0.0551(11) 0.0463(10) 0.0491(11) 0.0051(8) 0.0036(9) 0.0009(9)
C11 0.0561(11) 0.0440(10) 0.0492(11) 0.0052(8) 0.0058(9) -0.0012(9)
C12 0.0667(13) 0.0459(11) 0.0485(11) 0.0044(9) 0.0088(10) 0.0048(9)
C13 0.0732(16) 0.0824(18) 0.0636(15) 0.0067(13) 0.0107(13) -0.0104(14)
C14 0.098(2) 0.092(2) 0.084(2) 0.0013(17) 0.0312(19) -0.0219(18)
C15 0.141(3) 0.086(2) 0.0608(18) 0.0085(15) 0.029(2) -0.016(2)
C16 0.137(3) 0.094(2) 0.0546(16) 0.0133(15) -0.0057(18) 0.000(2)
C17 0.0851(18) 0.0812(18) 0.0562(14) 0.0120(13) -0.0034(13) 0.0061(15)
C18 0.0538(11) 0.0441(10) 0.0509(11) 0.0033(8) 0.0073(9) 0.0004(8)
C19 0.0697(14) 0.0448(11) 0.0564(12) -0.0001(9) 0.0078(10) -0.0113(10)
C20 0.0667(13) 0.0512(12) 0.0500(12) -0.0042(9) 0.0068(10) -0.0084(10)
C21 0.0647(13) 0.0452(11) 0.0563(12) -0.0022(9) 0.0091(10) -0.0098(9)
C22 0.0681(13) 0.0508(12) 0.0498(12) -0.0050(9) 0.0074(10) -0.0081(10)
C23 0.0650(13) 0.0467(11) 0.0493(11) 0.0021(9) 0.0076(10) 0.0050(9)
C24 0.0757(16) 0.0505(12) 0.0707(16) 0.0013(11) 0.0068(12) -0.0004(11)
C25 0.114(3) 0.0471(13) 0.0836(19) 0.0038(13) 0.0081(17) 0.0009(14)
C26 0.113(3) 0.0605(16) 0.086(2) 0.0041(14) 0.0055(18) 0.0308(17)
C27 0.0802(19) 0.083(2) 0.097(2) 0.0071(17) -0.0008(17) 0.0287(16)
C28 0.0682(15) 0.0601(14) 0.0831(18) 0.0051(13) 0.0033(13) 0.0054(12)
N3 0.209(6) 0.159(5) 0.267(7) 0.057(5) -0.123(6) -0.018(4)
C29 0.080(2) 0.086(2) 0.112(3) 0.000(2) -0.0134(19) 0.0042(17)
C30 0.220(8) 0.196(7) 0.153(6) 0.035(5) -0.080(5) -0.006(6)
N4 0.193(9) 0.252(8) 0.130(7) -0.050(6) -0.030(6) -0.045(8)
C31 0.156(6) 0.166(6) 0.089(5) -0.012(5) -0.010(4) -0.030(5)
C32 0.174(7) 0.157(6) 0.093(4) -0.018(4) 0.010(4) -0.055(5)
N5 0.175(12) 0.163(9) 0.124(9) 0.013(8) 0.057(7) -0.042(9)
C33 0.185(13) 0.175(10) 0.100(7) -0.024(7) 0.042(8) -0.067(10)
C34 0.215(14) 0.266(15) 0.146(12) -0.009(11) 0.052(10) -0.084(12)
N5A 0.194(14) 0.186(12) 0.105(10) -0.012(9) 0.047(10) -0.064(12)
C33A 0.192(13) 0.168(11) 0.110(10) -0.012(9) 0.047(9) -0.055(11)
C34A 0.197(14) 0.160(13) 0.124(12) -0.010(11) 0.039(10) -0.055(11)
N4A 0.162(12) 0.208(9) 0.116(9) -0.018(8) -0.018(8) -0.028(9)
C31A 0.164(8) 0.189(8) 0.113(8) -0.016(7) -0.004(7) -0.046(7)
C32A 0.185(12) 0.202(10) 0.138(10) -0.023(8) -0.001(9) -0.040(9)

loop_
_atom_type_symbol
_atom_type_description
_atom_type_scat_dispersion_real
_atom_type_scat_dispersion_imag
_atom_type_scat_source
C C 0.0033 0.0016 'International Tables Vol C Tables 4.2.6.8 and 6.1.1.4'
H H 0.0000 0.0000 'International Tables Vol C Tables 4.2.6.8 and 6.1.1.4'
N N 0.0061 0.0033 'International Tables Vol C Tables 4.2.6.8 and 6.1.1.4'
O O 0.0106 0.0060 'International Tables Vol C Tables 4.2.6.8 and 6.1.1.4'
Zn Zn 0.2839 1.4301 'International Tables Vol C Tables 4.2.6.8 and 6.1.1.4'

loop_
_geom_angle_atom_site_label_1
_geom_angle_atom_site_label_2
_geom_angle_atom_site_label_3
_geom_angle
_geom_angle_site_symmetry_1
_geom_angle_site_symmetry_3
_geom_angle_publ_flag
O1 Zn1 N1 112.28(10) . . ?
O1 Zn1 N2 95.80(8) . 2_665 ?
O3 Zn1 O1 108.79(10) . . ?
O3 Zn1 N1 118.33(9) . . ?
O3 Zn1 N2 114.50(9) . 2_665 ?
N1 Zn1 N2 104.91(7) . 2_665 ?
C1 O1 Zn1 112.9(2) . . ?
C3 O3 Zn1 111.75(17) . . ?
C5 N1 Zn1 119.63(15) . . ?
C9 N1 Zn1 123.17(16) . . ?
C9 N1 C5 117.19(19) . . ?
C20 N2 Zn1 120.13(15) . 2_665 ?
C21 N2 Zn1 122.39(14) . 2_665 ?
C21 N2 C20 117.42(19) . . ?
O1 C1 O2 121.7(3) . . ?
O1 C1 C2 118.4(3) . . ?
O2 C1 C2 119.9(3) . . ?
C1 C2 H2A 109.5 . . ?
C1 C2 H2B 109.5 . . ?
C1 C2 H2C 109.5 . . ?
H2A C2 H2B 109.5 . . ?
H2A C2 H2C 109.5 . . ?
H2B C2 H2C 109.5 . . ?
O3 C3 C4 119.3(3) . . ?
O4 C3 O3 121.5(3) . . ?
O4 C3 C4 119.2(3) . . ?
C3 C4 H4A 109.5 . . ?
C3 C4 H4B 109.5 . . ?
C3 C4 H4C 109.5 . . ?
H4A C4 H4B 109.5 . . ?
H4A C4 H4C 109.5 . . ?
H4B C4 H4C 109.5 . . ?
N1 C5 H5 118.4 . . ?
N1 C5 C6 123.2(2) . . ?
C6 C5 H5 118.4 . . ?
C5 C6 H6 120.0 . . ?
C5 C6 C7 120.0(2) . . ?
C7 C6 H6 120.0 . . ?
C6 C7 C10 119.7(2) . . ?
C8 C7 C6 117.2(2) . . ?
C8 C7 C10 123.0(2) . . ?
C7 C8 H8 120.2 . . ?
C7 C8 C9 119.6(2) . . ?
C9 C8 H8 120.2 . . ?
N1 C9 C8 122.9(2) . . ?
N1 C9 H9 118.6 . . ?
C8 C9 H9 118.6 . . ?
C11 C10 C7 123.90(19) . . ?
C11 C10 C12 123.37(19) . . ?
C12 C10 C7 112.72(18) . . ?
C10 C11 C18 122.88(19) . . ?
C10 C11 C23 123.03(19) . . ?
C23 C11 C18 114.07(18) . . ?
C13 C12 C10 119.4(2) . . ?
C17 C12 C10 121.7(2) . . ?
C17 C12 C13 118.8(2) . . ?
C12 C13 H13 119.7 . . ?
C14 C13 C12 120.6(3) . . ?
C14 C13 H13 119.7 . . ?
C13 C14 H14 119.8 . . ?
C15 C14 C13 120.4(3) . . ?
C15 C14 H14 119.8 . . ?
C14 C15 H15 120.3 . . ?
C16 C15 C14 119.5(3) . . ?
C16 C15 H15 120.3 . . ?
C15 C16 H16 119.4 . . ?
C15 C16 C17 121.1(3) . . ?
C17 C16 H16 119.4 . . ?
C12 C17 C16 119.6(3) . . ?
C12 C17 H17 120.2 . . ?
C16 C17 H17 120.2 . . ?
C19 C18 C11 120.56(19) . . ?
C19 C18 C22 117.1(2) . . ?
C22 C18 C11 122.3(2) . . ?
C18 C19 H19 119.9 . . ?
C20 C19 C18 120.2(2) . . ?
C20 C19 H19 119.9 . . ?
N2 C20 C19 122.6(2) . . ?
N2 C20 H20 118.7 . . ?
C19 C20 H20 118.7 . . ?
N2 C21 H21 118.5 . . ?
N2 C21 C22 123.0(2) . . ?
C22 C21 H21 118.5 . . ?
C18 C22 H22 120.2 . . ?
C21 C22 C18 119.7(2) . . ?
C21 C22 H22 120.2 . . ?
C24 C23 C11 121.9(2) . . ?
C28 C23 C11 119.5(2) . . ?
C28 C23 C24 118.6(2) . . ?
C23 C24 H24 119.9 . . ?
C25 C24 C23 120.2(3) . . ?
C25 C24 H24 119.9 . . ?
C24 C25 H25 119.8 . . ?
C24 C25 C26 120.3(3) . . ?
C26 C25 H25 119.8 . . ?
C25 C26 H26 120.0 . . ?
C27 C26 C25 120.0(3) . . ?
C27 C26 H26 120.0 . . ?
C26 C27 H27 120.3 . . ?
C26 C27 C28 119.4(3) . . ?
C28 C27 H27 120.3 . . ?
C23 C28 C27 121.3(3) . . ?
C23 C28 H28 119.3 . . ?
C27 C28 H28 119.3 . . ?
N3 C29 C30 179.6(7) . . ?
C29 C30 H30A 109.5 . . ?
C29 C30 H30B 109.5 . . ?
C29 C30 H30C 109.5 . . ?
H30A C30 H30B 109.5 . . ?
H30A C30 H30C 109.5 . . ?
H30B C30 H30C 109.5 . . ?
N4 C31 C32 169.0(16) . . ?
C31 C32 H32A 109.5 . . ?
C31 C32 H32B 109.5 . . ?
C31 C32 H32C 109.5 . . ?
H32A C32 H32B 109.5 . . ?
H32A C32 H32C 109.5 . . ?
H32B C32 H32C 109.5 . . ?
N5 C33 C34 156(3) . . ?
C33 C34 H34A 109.5 . . ?
C33 C34 H34B 109.5 . . ?
C33 C34 H34C 109.5 . . ?
H34A C34 H34B 109.5 . . ?
H34A C34 H34C 109.5 . . ?
H34B C34 H34C 109.5 . . ?
N5A C33A C34A 142(3) . . ?
C33A C34A H34D 109.5 . . ?
C33A C34A H34E 109.5 . . ?
C33A C34A H34F 109.5 . . ?
H34D C34A H34E 109.5 . . ?
H34D C34A H34F 109.5 . . ?
H34E C34A H34F 109.5 . . ?
N4A C31A C32A 169(5) . . ?
C31A C32A H32D 109.5 . . ?
C31A C32A H32E 109.5 . . ?
C31A C32A H32F 109.5 . . ?
H32D C32A H32E 109.5 . . ?
H32D C32A H32F 109.5 . . ?
H32E C32A H32F 109.5 . . ?

loop_
_geom_bond_atom_site_label_1
_geom_bond_atom_site_label_2
_geom_bond_distance
_geom_bond_site_symmetry_2
_geom_bond_publ_flag
Zn1 O1 1.971(2) . ?
Zn1 O3 1.935(2) . ?
Zn1 N1 2.0499(18) . ?
Zn1 N2 2.0821(18) 2_665 ?
O1 C1 1.228(4) . ?
O2 C1 1.258(4) . ?
O3 C3 1.269(4) . ?
O4 C3 1.214(3) . ?
N1 C5 1.338(3) . ?
N1 C9 1.332(3) . ?
N2 C20 1.346(3) . ?
N2 C21 1.337(3) . ?
C1 C2 1.490(5) . ?
C2 H2A 0.9600 . ?
C2 H2B 0.9600 . ?
C2 H2C 0.9600 . ?
C3 C4 1.507(4) . ?
C4 H4A 0.9600 . ?
C4 H4B 0.9600 . ?
C4 H4C 0.9600 . ?
C5 H5 0.9300 . ?
C5 C6 1.368(3) . ?
C6 H6 0.9300 . ?
C6 C7 1.385(3) . ?
C7 C8 1.378(3) . ?
C7 C10 1.498(3) . ?
C8 H8 0.9300 . ?
C8 C9 1.391(3) . ?
C9 H9 0.9300 . ?
C10 C11 1.335(3) . ?
C10 C12 1.494(3) . ?
C11 C18 1.496(3) . ?
C11 C23 1.495(3) . ?
C12 C13 1.385(4) . ?
C12 C17 1.377(4) . ?
C13 H13 0.9300 . ?
C13 C14 1.371(4) . ?
C14 H14 0.9300 . ?
C14 C15 1.369(6) . ?
C15 H15 0.9300 . ?
C15 C16 1.358(6) . ?
C16 H16 0.9300 . ?
C16 C17 1.386(4) . ?
C17 H17 0.9300 . ?
C18 C19 1.385(3) . ?
C18 C22 1.388(3) . ?
C19 H19 0.9300 . ?
C19 C20 1.372(3) . ?
C20 H20 0.9300 . ?
C21 H21 0.9300 . ?
C21 C22 1.378(3) . ?
C22 H22 0.9300 . ?
C23 C24 1.389(3) . ?
C23 C28 1.379(4) . ?
C24 H24 0.9300 . ?
C24 C25 1.381(4) . ?
C25 H25 0.9300 . ?
C25 C26 1.382(5) . ?
C26 H26 0.9300 . ?
C26 C27 1.372(5) . ?
C27 H27 0.9300 . ?
C27 C28 1.387(4) . ?
C28 H28 0.9300 . ?
N3 C29 1.101(6) . ?
C29 C30 1.369(6) . ?
C30 H30A 0.9600 . ?
C30 H30B 0.9600 . ?
C30 H30C 0.9600 . ?
N4 C31 1.072(17) . ?
C31 C32 1.433(9) . ?
C32 H32A 0.9600 . ?
C32 H32B 0.9600 . ?
C32 H32C 0.9600 . ?
N5 C33 1.119(8) . ?
C33 C34 1.412(9) . ?
C34 H34A 0.9600 . ?
C34 H34B 0.9600 . ?
C34 H34C 0.9600 . ?
N5A C33A 1.117(9) . ?
C33A C34A 1.431(9) . ?
C34A H34D 0.9600 . ?
C34A H34E 0.9600 . ?
C34A H34F 0.9600 . ?
N4A C31A 1.19(4) . ?
C31A C32A 1.433(10) . ?
C32A H32D 0.9600 . ?
C32A H32E 0.9600 . ?
C32A H32F 0.9600 . ?

loop_
_geom_torsion_atom_site_label_1
_geom_torsion_atom_site_label_2
_geom_torsion_atom_site_label_3
_geom_torsion_atom_site_label_4
_geom_torsion
_geom_torsion_site_symmetry_1
_geom_torsion_site_symmetry_2
_geom_torsion_site_symmetry_3
_geom_torsion_site_symmetry_4
_geom_torsion_publ_flag
Zn1 O1 C1 O2 10.8(5) . . . . ?
Zn1 O1 C1 C2 -169.1(3) . . . . ?
Zn1 O3 C3 O4 -2.5(4) . . . . ?
Zn1 O3 C3 C4 179.6(3) . . . . ?
Zn1 N1 C5 C6 -179.3(2) . . . . ?
Zn1 N1 C9 C8 178.38(19) . . . . ?
Zn1 N2 C20 C19 176.61(19) 2_665 . . . ?
Zn1 N2 C21 C22 -177.47(19) 2_665 . . . ?
N1 C5 C6 C7 0.6(4) . . . . ?
N2 C21 C22 C18 1.2(4) . . . . ?
C5 N1 C9 C8 -0.6(4) . . . . ?
C5 C6 C7 C8 0.1(4) . . . . ?
C5 C6 C7 C10 -177.2(2) . . . . ?
C6 C7 C8 C9 -0.9(4) . . . . ?
C6 C7 C10 C11 -122.7(3) . . . . ?
C6 C7 C10 C12 56.7(3) . . . . ?
C7 C8 C9 N1 1.2(4) . . . . ?
C7 C10 C11 C18 1.4(4) . . . . ?
C7 C10 C11 C23 179.9(2) . . . . ?
C7 C10 C12 C13 62.8(3) . . . . ?
C7 C10 C12 C17 -114.9(3) . . . . ?
C8 C7 C10 C11 60.2(3) . . . . ?
C8 C7 C10 C12 -120.4(3) . . . . ?
C9 N1 C5 C6 -0.4(4) . . . . ?
C10 C7 C8 C9 176.3(2) . . . . ?
C10 C11 C18 C19 -123.9(3) . . . . ?
C10 C11 C18 C22 57.7(3) . . . . ?
C10 C11 C23 C24 60.7(3) . . . . ?
C10 C11 C23 C28 -119.7(3) . . . . ?
C10 C12 C13 C14 -178.5(3) . . . . ?
C10 C12 C17 C16 178.2(3) . . . . ?
C11 C10 C12 C13 -117.8(3) . . . . ?
C11 C10 C12 C17 64.6(3) . . . . ?
C11 C18 C19 C20 -178.3(2) . . . . ?
C11 C18 C22 C21 177.4(2) . . . . ?
C11 C23 C24 C25 179.9(2) . . . . ?
C11 C23 C28 C27 178.9(3) . . . . ?
C12 C10 C11 C18 -177.9(2) . . . . ?
C12 C10 C11 C23 0.5(4) . . . . ?
C12 C13 C14 C15 0.7(5) . . . . ?
C13 C12 C17 C16 0.5(4) . . . . ?
C13 C14 C15 C16 -0.3(6) . . . . ?
C14 C15 C16 C17 0.0(6) . . . . ?
C15 C16 C17 C12 -0.1(5) . . . . ?
C17 C12 C13 C14 -0.8(4) . . . . ?
C18 C11 C23 C24 -120.7(2) . . . . ?
C18 C11 C23 C28 58.9(3) . . . . ?
C18 C19 C20 N2 0.7(4) . . . . ?
C19 C18 C22 C21 -1.0(4) . . . . ?
C20 N2 C21 C22 -0.3(4) . . . . ?
C21 N2 C20 C19 -0.6(4) . . . . ?
C22 C18 C19 C20 0.2(4) . . . . ?
C23 C11 C18 C19 57.5(3) . . . . ?
C23 C11 C18 C22 -120.8(2) . . . . ?
C23 C24 C25 C26 0.0(5) . . . . ?
C24 C23 C28 C27 -1.4(4) . . . . ?
C24 C25 C26 C27 0.8(5) . . . . ?
C25 C26 C27 C28 -2.0(5) . . . . ?
C26 C27 C28 C23 2.3(5) . . . . ?
C28 C23 C24 C25 0.3(4) . . . . ?
